data_7049730
loop_
_publ_author_name
'Webb, Dylan'
'Fulton, J. Robin'

_publ_section_title
;
 Utilising an anilido-imino ligand to stabilise zinc-phosphanide
 complexes: reactivity and fluorescent properties.
;
_journal_issue 23
_journal_name_full 'Dalton transactions (Cambridge, England : 2003)'
_journal_page_first 8094
_journal_page_last 8105
_journal_paper_doi 10.1039/c9dt00681h
_journal_volume 48
_journal_year 2019
_chemical_formula_moiety 'C44 H51 N2 P Zn'
_chemical_formula_sum 'C44 H51 N2 P Zn'
_chemical_formula_weight 704.20
_space_group_crystal_system triclinic
_space_group_IT_number 2
_space_group_name_Hall '-P 1'
_space_group_name_H-M_alt 'P -1'
_symmetry_space_group_name_Hall '-P 1'
_symmetry_space_group_name_H-M 'P -1'
_atom_sites_solution_hydrogens geom
_atom_sites_solution_primary dual
_audit_creation_date 2019-02-07
_audit_creation_method
;
Olex2 1.2
(compiled 2018.05.29 svn.r3510 for OlexSys, GUI svn.r5506)
;
_audit_update_record
;
2019-02-14 deposited with the CCDC.    2019-04-12 downloaded from the CCDC.
;
_cell_angle_alpha 97.589(2)
_cell_angle_beta 104.345(2)
_cell_angle_gamma 98.248(2)
_cell_formula_units_Z 2
_cell_length_a 10.9460(3)
_cell_length_b 13.4527(3)
_cell_length_c 13.6087(4)
_cell_measurement_reflns_used 8723
_cell_measurement_temperature 291.24(10)
_cell_measurement_theta_max 71.7240
_cell_measurement_theta_min 4.2230
_cell_volume 1891.78(9)
_computing_cell_refinement
;
CrysAlisPro, Agilent Technologies,
Version 1.171.37.35h (release 09-02-2015 CrysAlis171 .NET)
(compiled Feb  9 2015,16:26:32)
;
_computing_data_collection
;
CrysAlisPro, Agilent Technologies,
Version 1.171.37.35h (release 09-02-2015 CrysAlis171 .NET)
(compiled Feb  9 2015,16:26:32)
;
_computing_data_reduction
;
CrysAlisPro, Agilent Technologies,
Version 1.171.37.35h (release 09-02-2015 CrysAlis171 .NET)
(compiled Feb  9 2015,16:26:32)
;
_computing_molecular_graphics 'Olex2 (Dolomanov et al., 2009)'
_computing_publication_material 'Olex2 (Dolomanov et al., 2009)'
_computing_structure_refinement 'ShelXL (Sheldrick, 2015)'
_computing_structure_solution 'ShelXT (Sheldrick, 2015)'
_diffrn_ambient_environment air
_diffrn_ambient_temperature 291.24(10)
_diffrn_detector 'CCD plate'
_diffrn_detector_area_resol_mean 8.0856
_diffrn_detector_type EosS2
_diffrn_measured_fraction_theta_full 0.996
_diffrn_measured_fraction_theta_max 0.975
_diffrn_measurement_details
;
#__ type_ start__ end____ width___ exp.time_
  1 omega   23.00   68.00   1.0000    1.0000
omega____ theta____ kappa____ phi______ frames
    -       36.0104   38.0000    0.0000 45

#__ type_ start__ end____ width___ exp.time_
  2 omega   71.00  103.00   1.0000    1.0000
omega____ theta____ kappa____ phi______ frames
    -       36.0104   38.0000    0.0000 32

#__ type_ start__ end____ width___ exp.time_
  3 omega   36.00   99.00   1.0000    1.0000
omega____ theta____ kappa____ phi______ frames
    -       36.0104   77.0000 -120.0000 63

#__ type_ start__ end____ width___ exp.time_
  4 omega  108.00  155.00   1.0000    1.0000
omega____ theta____ kappa____ phi______ frames
    -      108.0000  111.0000  -30.0000 47

#__ type_ start__ end____ width___ exp.time_
  5 omega  100.00  175.00   1.0000    1.0000
omega____ theta____ kappa____ phi______ frames
    -      108.0000   45.0000   30.0000 75

#__ type_ start__ end____ width___ exp.time_
  6 omega   84.00  109.00   1.0000    1.0000
omega____ theta____ kappa____ phi______ frames
    -      108.0000  -94.0000  -90.0000 25

#__ type_ start__ end____ width___ exp.time_
  7 omega   64.00  116.00   1.0000    1.0000
omega____ theta____ kappa____ phi______ frames
    -      108.0000 -111.0000    0.0000 52

#__ type_ start__ end____ width___ exp.time_
  8 omega   50.00   77.00   1.0000    1.0000
omega____ theta____ kappa____ phi______ frames
    -      108.0000  -45.0000   60.0000 27

#__ type_ start__ end____ width___ exp.time_
  9 omega   43.00   88.00   1.0000    1.0000
omega____ theta____ kappa____ phi______ frames
    -      108.0000  -45.0000   90.0000 45

#__ type_ start__ end____ width___ exp.time_
 10 omega   55.00   81.00   1.0000    1.0000
omega____ theta____ kappa____ phi______ frames
    -      108.0000  -30.0000  150.0000 26

#__ type_ start__ end____ width___ exp.time_
 11 omega   45.00  108.00   1.0000    1.0000
omega____ theta____ kappa____ phi______ frames
    -      108.0000  -94.0000   90.0000 63

#__ type_ start__ end____ width___ exp.time_
 12 omega   55.00   92.00   1.0000    1.0000
omega____ theta____ kappa____ phi______ frames
    -      108.0000  -45.0000  -30.0000 37

#__ type_ start__ end____ width___ exp.time_
 13 omega   48.00  104.00   1.0000    1.0000
omega____ theta____ kappa____ phi______ frames
    -      108.0000  -94.0000 -120.0000 56

#__ type_ start__ end____ width___ exp.time_
 14 omega   56.00  107.00   1.0000    1.0000
omega____ theta____ kappa____ phi______ frames
    -      108.0000  -94.0000 -180.0000 51

#__ type_ start__ end____ width___ exp.time_
 15 omega   44.00   82.00   1.0000    1.0000
omega____ theta____ kappa____ phi______ frames
    -      108.0000  -45.0000  -90.0000 38

#__ type_ start__ end____ width___ exp.time_
 16 omega   41.00   98.00   1.0000    1.0000
omega____ theta____ kappa____ phi______ frames
    -      108.0000  -45.0000 -150.0000 57

#__ type_ start__ end____ width___ exp.time_
 17 omega   38.00   73.00   1.0000    1.0000
omega____ theta____ kappa____ phi______ frames
    -      108.0000  -30.0000  -60.0000 35

#__ type_ start__ end____ width___ exp.time_
 18 omega   45.00   73.00   1.0000    1.0000
omega____ theta____ kappa____ phi______ frames
    -      108.0000  -30.0000    0.0000 28

#__ type_ start__ end____ width___ exp.time_
 19 omega   38.00   91.00   1.0000    1.0000
omega____ theta____ kappa____ phi______ frames
    -      108.0000  -30.0000   30.0000 53

#__ type_ start__ end____ width___ exp.time_
 20 omega   71.00  178.00   1.0000    1.0000
omega____ theta____ kappa____ phi______ frames
    -      108.0000   15.0000  -30.0000 107

#__ type_ start__ end____ width___ exp.time_
 21 omega   43.00   89.00   1.0000    1.0000
omega____ theta____ kappa____ phi______ frames
    -      108.0000  -94.0000   30.0000 46

#__ type_ start__ end____ width___ exp.time_
 22 omega   26.00   89.00   1.0000    1.0000
omega____ theta____ kappa____ phi______ frames
    -       36.0104 -125.0000  -60.0000 63

#__ type_ start__ end____ width___ exp.time_
 23 omega   18.00   45.00   1.0000    1.0000
omega____ theta____ kappa____ phi______ frames
    -       36.0104  -38.0000  -30.0000 27

#__ type_ start__ end____ width___ exp.time_
 24 omega    1.00   60.00   1.0000    1.0000
omega____ theta____ kappa____ phi______ frames
    -       36.0104  -99.0000   30.0000 59

#__ type_ start__ end____ width___ exp.time_
 25 omega   23.00   63.00   1.0000    1.0000
omega____ theta____ kappa____ phi______ frames
    -       36.0104 -125.0000   90.0000 40

#__ type_ start__ end____ width___ exp.time_
 26 omega   34.00   75.00   1.0000    1.0000
omega____ theta____ kappa____ phi______ frames
    -       36.0104  -99.0000  120.0000 41

#__ type_ start__ end____ width___ exp.time_
 27 omega  -13.00   25.00   1.0000    1.0000
omega____ theta____ kappa____ phi______ frames
    -       36.0104  -57.0000   30.0000 38

#__ type_ start__ end____ width___ exp.time_
 28 omega  -30.00   21.00   1.0000    1.0000
omega____ theta____ kappa____ phi______ frames
    -       36.0104  -57.0000  150.0000 51

#__ type_ start__ end____ width___ exp.time_
 29 omega  -33.00   44.00   1.0000    1.0000
omega____ theta____ kappa____ phi______ frames
    -       36.0104  -38.0000   60.0000 77

#__ type_ start__ end____ width___ exp.time_
 30 omega   13.00  103.00   1.0000    1.0000
omega____ theta____ kappa____ phi______ frames
    -       36.0104   77.0000 -180.0000 90
;
_diffrn_measurement_device 'four-circle diffractometer'
_diffrn_measurement_device_type 'SuperNova, Dual, Cu at zero, EosS2'
_diffrn_measurement_method '\w scans'
_diffrn_orient_matrix_UB_11 -0.1067640000
_diffrn_orient_matrix_UB_12 0.0337830000
_diffrn_orient_matrix_UB_13 0.0446738000
_diffrn_orient_matrix_UB_21 0.1016732000
_diffrn_orient_matrix_UB_22 0.0751785000
_diffrn_orient_matrix_UB_23 0.0871102000
_diffrn_orient_matrix_UB_31 -0.0101527000
_diffrn_orient_matrix_UB_32 0.0837770000
_diffrn_orient_matrix_UB_33 -0.0670814000
_diffrn_radiation_monochromator mirror
_diffrn_radiation_probe x-ray
_diffrn_radiation_type CuK\a
_diffrn_radiation_wavelength 1.54184
_diffrn_reflns_av_R_equivalents 0.0182
_diffrn_reflns_av_unetI/netI 0.0283
_diffrn_reflns_Laue_measured_fraction_full 0.996
_diffrn_reflns_Laue_measured_fraction_max 0.975
_diffrn_reflns_limit_h_max 13
_diffrn_reflns_limit_h_min -13
_diffrn_reflns_limit_k_max 16
_diffrn_reflns_limit_k_min -13
_diffrn_reflns_limit_l_max 14
_diffrn_reflns_limit_l_min -16
_diffrn_reflns_number 12976
_diffrn_reflns_point_group_measured_fraction_full 0.996
_diffrn_reflns_point_group_measured_fraction_max 0.975
_diffrn_reflns_theta_full 67.684
_diffrn_reflns_theta_max 71.705
_diffrn_reflns_theta_min 4.354
_diffrn_source 'sealed X-ray tube'
_diffrn_source_type 'SuperNova (Cu) X-ray Source'
_exptl_absorpt_coefficient_mu 1.533
_exptl_absorpt_correction_T_max 0.870
_exptl_absorpt_correction_T_min 0.819
_exptl_absorpt_correction_type gaussian
_exptl_absorpt_process_details
;
CrysAlisPro, Agilent Technologies,
Version 1.171.37.35h (release 09-02-2015 CrysAlis171 .NET)
(compiled Feb  9 2015,16:26:32)
Numerical absorption correction based on gaussian integration over
            a multifaceted crystal model
Empirical absorption correction using spherical harmonics,
 implemented in SCALE3 ABSPACK scaling algorithm.
;
_exptl_crystal_colour 'light yellow'
_exptl_crystal_density_diffrn 1.236
_exptl_crystal_description prism
_exptl_crystal_F_000 748
_exptl_crystal_size_max 0.1862
_exptl_crystal_size_mid 0.1787
_exptl_crystal_size_min 0.1364
_refine_diff_density_max 0.395
_refine_diff_density_min -0.290
_refine_diff_density_rms 0.046
_refine_ls_extinction_method none
_refine_ls_goodness_of_fit_ref 1.041
_refine_ls_hydrogen_treatment constr
_refine_ls_matrix_type full
_refine_ls_number_parameters 442
_refine_ls_number_reflns 7215
_refine_ls_number_restraints 7
_refine_ls_restrained_S_all 1.041
_refine_ls_R_factor_all 0.0342
_refine_ls_R_factor_gt 0.0319
_refine_ls_shift/su_max 0.000
_refine_ls_shift/su_mean 0.000
_refine_ls_structure_factor_coef Fsqd
_refine_ls_weighting_details 'w=1/[\s^2^(Fo^2^)+(0.0376P)^2^+0.9329P] where P=(Fo^2^+2Fc^2^)/3'
_refine_ls_weighting_scheme calc
_refine_ls_wR_factor_gt 0.0816
_refine_ls_wR_factor_ref 0.0833
_reflns_Friedel_coverage 0.000
_reflns_number_gt 6711
_reflns_number_total 7215
_reflns_threshold_expression 'I > 2\s(I)'
_cod_data_source_file c9dt00681h2.cif
_cod_data_source_block Compound-5
_cod_depositor_comments 'Adding full bibliography for 7049727--7049732.cif.'
_cod_database_code 7049730
_shelx_shelxl_version_number 2016/4
_chemical_oxdiff_formula 'C44 H51 N2 P Zn'
_shelx_space_group_comment
;
The symmetry employed for this shelxl refinement is uniquely defined
by the following loop, which should always be used as a source of
symmetry information in preference to the above space-group names.
They are only intended as comments.
;
_reflns_odcompleteness_completeness 99.75
_reflns_odcompleteness_iscentric 1
_reflns_odcompleteness_theta 66.97
_olex2_refinement_description
;
1. Fixed Uiso
 At 1.2 times of:
  All C(H) groups
 At 1.5 times of:
  All C(H,H,H) groups
2. Rigid bond restraints
 C23, C24
 with sigma for 1-2 distances of 0.01 and sigma for 1-3 distances of 0.01
3. Uiso/Uaniso restraints and constraints
C23 \\sim C24: within 2A with sigma of 0.04 and sigma for terminal atoms of 0.08
4.a Ternary CH refined with riding coordinates:
 C30(H30), C27(H27), C18(H18), C15(H15)
4.b Aromatic/amide H refined with riding coordinates:
 C40(H40), C23(H23), C34(H34), C41(H41), C24(H24), C8(H8), C35(H35), C44(H44),
 C5(H5), C13(H13), C25(H25), C7(H7), C38(H38), C42(H42), C12(H12), C6(H6),
 C43(H43), C11(H11), C37(H37), C36(H36)
4.c Idealised Me refined as rotating group:
 C4(H4A,H4B,H4C), C16(H16A,H16B,H16C), C31(H31A,H31B,H31C), C19(H19A,H19B,
 H19C), C32(H32A,H32B,H32C), C28(H28A,H28B,H28C), C29(H29A,H29B,H29C), C20(H20A,
 H20B,H20C), C17(H17A,H17B,H17C)
;
_olex2_submission_special_instructions 'No special instructions were received'

loop_
_space_group_symop_operation_xyz
'x, y, z'
'-x, -y, -z'

loop_
_atom_site_label
_atom_site_type_symbol
_atom_site_fract_x
_atom_site_fract_y
_atom_site_fract_z
_atom_site_U_iso_or_equiv
_atom_site_adp_type
_atom_site_occupancy
_atom_site_site_symmetry_order
_atom_site_calc_flag
_atom_site_refinement_flags_posn
_atom_site_refinement_flags_adp
Zn1 Zn 0.72255(2) 0.25204(2) 0.23424(2) 0.01825(7) Uani 1 1 d . .
P1 P 0.52174(4) 0.27064(3) 0.14481(3) 0.02166(9) Uani 1 1 d . .
N1 N 0.87788(12) 0.34620(10) 0.22528(10) 0.0199(3) Uani 1 1 d . .
N2 N 0.82027(12) 0.16507(10) 0.30777(10) 0.0184(3) Uani 1 1 d . .
C9 C 0.84619(15) 0.42500(12) 0.16627(13) 0.0226(3) Uani 1 1 d . .
C1 C 0.99768(15) 0.34029(12) 0.26499(12) 0.0222(3) Uani 1 1 d . .
C3 C 0.95054(14) 0.18329(12) 0.34831(12) 0.0196(3) Uani 1 1 d . .
C21 C 0.74875(14) 0.07301(12) 0.32281(12) 0.0211(3) Uani 1 1 d . .
C2 C 1.03554(15) 0.26695(12) 0.33125(12) 0.0212(3) Uani 1 1 d . .
C39 C 0.39745(15) 0.18150(12) 0.17338(12) 0.0220(3) Uani 1 1 d . .
C14 C 0.80150(16) 0.39851(13) 0.05891(13) 0.0264(3) Uani 1 1 d . .
C40 C 0.27042(16) 0.19750(13) 0.14286(13) 0.0261(3) Uani 1 1 d . .
H40 H 0.253918 0.255043 0.114530 0.031 Uiso 1 1 calc R .
C33 C 0.50196(15) 0.39318(12) 0.21196(14) 0.0252(3) Uani 1 1 d . .
C23 C 0.61813(17) -0.01594(15) 0.41324(15) 0.0338(4) Uani 1 1 d . U
H23 H 0.583508 -0.017489 0.469034 0.041 Uiso 1 1 calc R .
C26 C 0.72531(15) -0.01541(12) 0.24814(13) 0.0249(3) Uani 1 1 d . .
C22 C 0.69797(15) 0.07340(13) 0.40774(13) 0.0259(3) Uani 1 1 d . .
C34 C 0.45996(16) 0.40390(13) 0.30119(14) 0.0286(4) Uani 1 1 d . .
H34 H 0.440221 0.346680 0.329864 0.034 Uiso 1 1 calc R .
C41 C 0.16935(16) 0.12938(14) 0.15408(14) 0.0305(4) Uani 1 1 d . .
H41 H 0.086200 0.142035 0.134341 0.037 Uiso 1 1 calc R .
C30 C 0.78320(17) -0.01659(13) 0.15820(13) 0.0283(4) Uani 1 1 d . .
H30 H 0.856273 0.040160 0.176610 0.034 Uiso 1 1 calc R .
C24 C 0.58983(17) -0.10141(14) 0.33794(16) 0.0358(4) Uani 1 1 d . U
H24 H 0.534115 -0.158881 0.341958 0.043 Uiso 1 1 calc R .
C8 C 1.00743(16) 0.11642(13) 0.41082(13) 0.0248(3) Uani 1 1 d . .
H8 H 0.954894 0.059733 0.420201 0.030 Uiso 1 1 calc R .
C35 C 0.44729(18) 0.49904(14) 0.34767(17) 0.0372(4) Uani 1 1 d . .
H35 H 0.418441 0.504914 0.406595 0.045 Uiso 1 1 calc R .
C44 C 0.41740(16) 0.09335(13) 0.21256(13) 0.0273(4) Uani 1 1 d . .
H44 H 0.500197 0.079965 0.232240 0.033 Uiso 1 1 calc R .
C5 C 1.16828(16) 0.27923(13) 0.38224(14) 0.0279(4) Uani 1 1 d . .
H5 H 1.223984 0.333830 0.372607 0.033 Uiso 1 1 calc R .
C13 C 0.76570(19) 0.47489(15) 0.00364(15) 0.0350(4) Uani 1 1 d . .
H13 H 0.736114 0.459780 -0.067823 0.042 Uiso 1 1 calc R .
C25 C 0.64365(17) -0.10185(14) 0.25717(15) 0.0329(4) Uani 1 1 d . .
H25 H 0.625682 -0.160442 0.207572 0.040 Uiso 1 1 calc R .
C10 C 0.85529(17) 0.52372(13) 0.21931(15) 0.0288(4) Uani 1 1 d . .
C27 C 0.72764(18) 0.16795(15) 0.48936(14) 0.0317(4) Uani 1 1 d . .
H27 H 0.805906 0.210395 0.484663 0.038 Uiso 1 1 calc R .
C4 C 1.10302(16) 0.41136(14) 0.24142(15) 0.0316(4) Uani 1 1 d . .
H4A H 1.066028 0.445933 0.187187 0.047 Uiso 1 1 calc GR .
H4B H 1.161961 0.372597 0.220113 0.047 Uiso 1 1 calc GR .
H4C H 1.147824 0.460596 0.302030 0.047 Uiso 1 1 calc GR .
C7 C 1.13617(17) 0.13189(14) 0.45777(14) 0.0309(4) Uani 1 1 d . .
H7 H 1.168994 0.086565 0.498717 0.037 Uiso 1 1 calc R .
C38 C 0.53057(17) 0.48035(13) 0.17069(16) 0.0326(4) Uani 1 1 d . .
H38 H 0.557190 0.474926 0.110703 0.039 Uiso 1 1 calc R .
C42 C 0.19167(17) 0.04273(14) 0.19450(14) 0.0319(4) Uani 1 1 d . .
H42 H 0.124034 -0.002964 0.202505 0.038 Uiso 1 1 calc R .
C18 C 0.79731(18) 0.29166(14) 0.00337(14) 0.0316(4) Uani 1 1 d . .
H18 H 0.794414 0.245588 0.053167 0.038 Uiso 1 1 calc R .
C12 C 0.7738(2) 0.57237(15) 0.05390(17) 0.0413(5) Uani 1 1 d . .
H12 H 0.748688 0.622259 0.016076 0.050 Uiso 1 1 calc R .
C6 C 1.21824(16) 0.21507(14) 0.44459(15) 0.0330(4) Uani 1 1 d . .
H6 H 1.305504 0.226735 0.477645 0.040 Uiso 1 1 calc R .
C43 C 0.31555(18) 0.02465(14) 0.22291(14) 0.0315(4) Uani 1 1 d . .
H43 H 0.331020 -0.034104 0.249250 0.038 Uiso 1 1 calc R .
C11 C 0.81863(19) 0.59683(14) 0.15970(17) 0.0380(4) Uani 1 1 d . .
H11 H 0.824599 0.663408 0.192035 0.046 Uiso 1 1 calc R .
C16 C 0.80602(19) 0.50788(15) 0.39010(15) 0.0363(4) Uani 1 1 d . .
H16A H 0.732059 0.539452 0.372908 0.054 Uiso 1 1 calc GR .
H16B H 0.843305 0.522645 0.463312 0.054 Uiso 1 1 calc GR .
H16C H 0.780918 0.435402 0.367910 0.054 Uiso 1 1 calc GR .
C31 C 0.6863(2) 0.00145(15) 0.06267(15) 0.0377(4) Uani 1 1 d . .
H31A H 0.614578 -0.054201 0.041542 0.057 Uiso 1 1 calc GR .
H31B H 0.726537 0.005886 0.007849 0.057 Uiso 1 1 calc GR .
H31C H 0.656953 0.063953 0.078768 0.057 Uiso 1 1 calc GR .
C19 C 0.6787(2) 0.25293(16) -0.08760(15) 0.0425(5) Uani 1 1 d . .
H19A H 0.603373 0.263070 -0.066410 0.064 Uiso 1 1 calc GR .
H19B H 0.673458 0.181549 -0.111105 0.064 Uiso 1 1 calc GR .
H19C H 0.684696 0.289801 -0.142511 0.064 Uiso 1 1 calc GR .
C37 C 0.51957(19) 0.57564(15) 0.21868(19) 0.0427(5) Uani 1 1 d . .
H37 H 0.540745 0.633484 0.191353 0.051 Uiso 1 1 calc R .
C15 C 0.90402(18) 0.54935(14) 0.33644(15) 0.0346(4) Uani 1 1 d . .
H15 H 0.978829 0.516908 0.356997 0.042 Uiso 1 1 calc R .
C36 C 0.47745(19) 0.58459(15) 0.30644(19) 0.0446(5) Uani 1 1 d . .
H36 H 0.469433 0.648194 0.337723 0.054 Uiso 1 1 calc R .
C32 C 0.8335(2) -0.11535(15) 0.13364(16) 0.0401(5) Uani 1 1 d . .
H32A H 0.888263 -0.128799 0.195485 0.060 Uiso 1 1 calc GR .
H32B H 0.881225 -0.107795 0.083798 0.060 Uiso 1 1 calc GR .
H32C H 0.762475 -0.171129 0.106296 0.060 Uiso 1 1 calc GR .
C28 C 0.6198(2) 0.23010(18) 0.46883(17) 0.0467(5) Uani 1 1 d . .
H28A H 0.604960 0.244326 0.399991 0.070 Uiso 1 1 calc GR .
H28B H 0.644191 0.293084 0.517077 0.070 Uiso 1 1 calc GR .
H28C H 0.542769 0.191787 0.476584 0.070 Uiso 1 1 calc GR .
C29 C 0.7530(2) 0.14369(19) 0.59854(16) 0.0480(5) Uani 1 1 d . .
H29A H 0.675731 0.106498 0.607137 0.072 Uiso 1 1 calc GR .
H29B H 0.780032 0.206130 0.647607 0.072 Uiso 1 1 calc GR .
H29C H 0.818971 0.103225 0.609385 0.072 Uiso 1 1 calc GR .
C20 C 0.9190(2) 0.2850(2) -0.0306(2) 0.0562(6) Uani 1 1 d . .
H20A H 0.928478 0.332984 -0.075687 0.084 Uiso 1 1 calc GR .
H20B H 0.913334 0.217249 -0.066228 0.084 Uiso 1 1 calc GR .
H20C H 0.991914 0.300520 0.028829 0.084 Uiso 1 1 calc GR .
C17 C 0.9479(3) 0.66337(19) 0.3764(2) 0.0728(9) Uani 1 1 d . .
H17A H 1.007649 0.690656 0.341410 0.109 Uiso 1 1 calc GR .
H17B H 0.988615 0.674651 0.449060 0.109 Uiso 1 1 calc GR .
H17C H 0.875005 0.696698 0.363999 0.109 Uiso 1 1 calc GR .

loop_
_atom_site_aniso_label
_atom_site_aniso_U_11
_atom_site_aniso_U_22
_atom_site_aniso_U_33
_atom_site_aniso_U_23
_atom_site_aniso_U_13
_atom_site_aniso_U_12
Zn1 0.01402(11) 0.01716(11) 0.02281(11) 0.00341(8) 0.00431(8) 0.00176(8)
P1 0.01620(19) 0.02102(19) 0.0265(2) 0.00455(16) 0.00417(16) 0.00199(15)
N1 0.0183(6) 0.0178(6) 0.0227(6) 0.0023(5) 0.0060(5) 0.0005(5)
N2 0.0134(6) 0.0196(6) 0.0209(6) 0.0022(5) 0.0038(5) 0.0014(5)
C9 0.0187(7) 0.0191(7) 0.0301(8) 0.0068(6) 0.0078(6) -0.0011(6)
C1 0.0174(7) 0.0215(8) 0.0254(8) -0.0010(6) 0.0068(6) -0.0010(6)
C3 0.0160(7) 0.0220(7) 0.0193(7) -0.0018(6) 0.0047(6) 0.0043(6)
C21 0.0136(7) 0.0239(8) 0.0259(8) 0.0101(6) 0.0024(6) 0.0041(6)
C2 0.0147(7) 0.0233(8) 0.0240(8) -0.0006(6) 0.0056(6) 0.0022(6)
C39 0.0185(8) 0.0221(8) 0.0233(8) 0.0002(6) 0.0056(6) 0.0004(6)
C14 0.0226(8) 0.0271(8) 0.0297(9) 0.0081(7) 0.0082(7) 0.0009(7)
C40 0.0204(8) 0.0259(8) 0.0307(9) 0.0018(7) 0.0064(7) 0.0035(7)
C33 0.0153(7) 0.0216(8) 0.0352(9) 0.0041(7) 0.0011(7) 0.0029(6)
C23 0.0207(8) 0.0475(11) 0.0426(10) 0.0279(9) 0.0126(8) 0.0111(8)
C26 0.0174(7) 0.0214(8) 0.0323(9) 0.0069(7) -0.0005(7) 0.0024(6)
C22 0.0176(8) 0.0339(9) 0.0298(9) 0.0140(7) 0.0064(7) 0.0084(7)
C34 0.0190(8) 0.0256(8) 0.0385(10) 0.0015(7) 0.0056(7) 0.0031(6)
C41 0.0184(8) 0.0358(9) 0.0354(9) 0.0006(8) 0.0082(7) 0.0024(7)
C30 0.0296(9) 0.0198(8) 0.0307(9) -0.0008(7) 0.0032(7) 0.0022(7)
C24 0.0214(9) 0.0293(9) 0.0553(12) 0.0199(9) 0.0044(8) -0.0007(7)
C8 0.0197(8) 0.0251(8) 0.0282(8) 0.0033(7) 0.0038(7) 0.0049(6)
C35 0.0234(9) 0.0336(10) 0.0496(12) -0.0054(8) 0.0073(8) 0.0057(7)
C44 0.0210(8) 0.0294(9) 0.0302(9) 0.0064(7) 0.0045(7) 0.0034(7)
C5 0.0151(8) 0.0294(9) 0.0361(9) 0.0013(7) 0.0056(7) 0.0011(6)
C13 0.0353(10) 0.0370(10) 0.0345(10) 0.0159(8) 0.0095(8) 0.0033(8)
C25 0.0245(9) 0.0238(8) 0.0450(11) 0.0094(8) -0.0001(8) 0.0002(7)
C10 0.0237(8) 0.0216(8) 0.0404(10) 0.0033(7) 0.0112(7) -0.0009(6)
C27 0.0281(9) 0.0439(10) 0.0284(9) 0.0099(8) 0.0134(7) 0.0100(8)
C4 0.0203(8) 0.0320(9) 0.0433(10) 0.0100(8) 0.0110(8) -0.0005(7)
C7 0.0228(8) 0.0308(9) 0.0366(10) 0.0058(7) 0.0006(7) 0.0099(7)
C38 0.0230(9) 0.0274(9) 0.0458(11) 0.0108(8) 0.0042(8) 0.0045(7)
C42 0.0252(9) 0.0341(9) 0.0348(9) 0.0039(8) 0.0117(7) -0.0042(7)
C18 0.0349(10) 0.0317(9) 0.0277(9) 0.0033(7) 0.0085(8) 0.0055(8)
C12 0.0444(12) 0.0309(10) 0.0541(13) 0.0231(9) 0.0158(10) 0.0062(9)
C6 0.0153(8) 0.0382(10) 0.0405(10) 0.0022(8) -0.0003(7) 0.0068(7)
C43 0.0305(9) 0.0281(9) 0.0345(9) 0.0089(7) 0.0076(8) 0.0001(7)
C11 0.0387(11) 0.0194(8) 0.0575(13) 0.0079(8) 0.0169(10) 0.0027(7)
C16 0.0345(10) 0.0344(10) 0.0344(10) 0.0000(8) 0.0058(8) 0.0002(8)
C31 0.0465(12) 0.0333(10) 0.0304(9) 0.0017(8) 0.0045(8) 0.0125(9)
C19 0.0456(12) 0.0414(11) 0.0331(10) -0.0040(8) 0.0034(9) 0.0059(9)
C37 0.0323(10) 0.0239(9) 0.0698(15) 0.0131(9) 0.0074(10) 0.0057(8)
C15 0.0277(9) 0.0297(9) 0.0400(10) -0.0059(8) 0.0072(8) -0.0010(7)
C36 0.0311(10) 0.0244(9) 0.0735(15) -0.0040(9) 0.0102(10) 0.0074(8)
C32 0.0423(11) 0.0317(10) 0.0431(11) -0.0010(8) 0.0059(9) 0.0137(9)
C28 0.0498(13) 0.0579(13) 0.0394(11) 0.0037(10) 0.0169(10) 0.0285(11)
C29 0.0458(12) 0.0689(15) 0.0300(10) 0.0133(10) 0.0112(9) 0.0064(11)
C20 0.0453(13) 0.0641(15) 0.0577(14) -0.0089(12) 0.0182(11) 0.0162(12)
C17 0.098(2) 0.0456(14) 0.0589(16) -0.0213(12) 0.0356(16) -0.0336(14)

loop_
_atom_type_symbol
_atom_type_description
_atom_type_scat_dispersion_real
_atom_type_scat_dispersion_imag
_atom_type_scat_source
C C 0.0181 0.0091 'International Tables Vol C Tables 4.2.6.8 and 6.1.1.4'
H H 0.0000 0.0000 'International Tables Vol C Tables 4.2.6.8 and 6.1.1.4'
N N 0.0311 0.0180 'International Tables Vol C Tables 4.2.6.8 and 6.1.1.4'
P P 0.2955 0.4335 'International Tables Vol C Tables 4.2.6.8 and 6.1.1.4'
Zn Zn -1.5491 0.6778 'International Tables Vol C Tables 4.2.6.8 and 6.1.1.4'

loop_
_exptl_crystal_face_index_h
_exptl_crystal_face_index_k
_exptl_crystal_face_index_l
_exptl_crystal_face_perp_dist
_exptl_oxdiff_crystal_face_indexfrac_h
_exptl_oxdiff_crystal_face_indexfrac_k
_exptl_oxdiff_crystal_face_indexfrac_l
_exptl_oxdiff_crystal_face_x
_exptl_oxdiff_crystal_face_y
_exptl_oxdiff_crystal_face_z
-1 5 -7 0.0847 -0.9351 5.3523 -7.2576 -0.0436 -0.3249 0.9447
2 7 1 0.0538 1.8122 7.4115 1.1956 0.1103 0.8456 0.5223
0 -7 6 0.0647 0.3199 -6.9367 6.1773 0.0075 0.0491 -0.9988
-2 -6 -3 0.0765 -2.1371 -5.8961 -3.4682 -0.1260 -0.9627 -0.2396
-2 -3 -6 0.0769 -2.2573 -3.1265 -5.9075 -0.1285 -0.9792 0.1573
-5 7 -1 0.0685 -4.7703 7.1295 -0.8034 0.7143 -0.0190 0.6996
0 7 -6 0.0798 -0.1594 7.1309 -5.9769 -0.0091 -0.0008 1.0000
6 -1 -6 0.0817 6.1140 -0.7369 -6.2222 -0.9556 0.0242 0.2936
5 -7 0 0.0638 5.2895 -6.6826 -0.1648 -0.7978 0.0211 -0.6025
-1 -7 6 0.0632 -0.6197 -6.7140 6.4909 0.1293 -0.0023 -0.9916
-6 1 6 0.0697 -6.1194 0.7565 6.2113 0.9564 -0.0242 -0.2912
3 -6 -6 0.0688 3.0008 -5.9966 -6.0068 -0.7913 -0.6690 -0.1299
2 -8 -2 0.0760 2.0103 -7.9934 -2.0075 -0.5743 -0.5714 -0.5554
0 8 -4 0.0733 -0.0194 7.9912 -3.9940 0.0936 0.2509 0.9376
-1 9 1 0.0592 -1.0126 8.9913 1.0081 0.4569 0.6608 0.6959
5 5 -3 0.0822 4.9923 4.9899 -2.9968 -0.4983 0.6217 0.5684
-6 0 -2 0.0848 -6.0103 0.0054 -1.9999 0.5525 -0.7849 0.1956
-6 -4 1 0.0956 -5.9987 -3.9901 0.9973 0.5502 -0.8230 -0.3403
-4 7 -3 0.0612 -4.0204 6.9960 -2.9943 0.5318 -0.1436 0.8278
-6 -1 5 0.0759 -5.9956 -0.9931 5.0008 0.8300 -0.2486 -0.3578
-7 3 2 0.0750 -7.0083 3.0033 2.0036 0.9392 -0.3122 0.1884

loop_
_geom_angle_atom_site_label_1
_geom_angle_atom_site_label_2
_geom_angle_atom_site_label_3
_geom_angle
N1 Zn1 P1 119.57(4)
N2 Zn1 P1 145.52(4)
N2 Zn1 N1 94.03(5)
C39 P1 Zn1 110.62(5)
C39 P1 C33 101.15(7)
C33 P1 Zn1 103.23(5)
C9 N1 Zn1 113.05(10)
C1 N1 Zn1 126.57(11)
C1 N1 C9 120.37(13)
C3 N2 Zn1 126.23(11)
C3 N2 C21 117.55(13)
C21 N2 Zn1 116.21(10)
C14 C9 N1 118.57(14)
C14 C9 C10 122.83(15)
C10 C9 N1 118.52(15)
N1 C1 C2 122.76(14)
N1 C1 C4 119.48(15)
C2 C1 C4 117.76(14)
N2 C3 C2 123.77(14)
N2 C3 C8 119.28(14)
C8 C3 C2 116.95(14)
C26 C21 N2 118.71(14)
C22 C21 N2 120.13(15)
C22 C21 C26 121.08(15)
C3 C2 C1 125.57(14)
C5 C2 C1 116.84(14)
C5 C2 C3 117.59(15)
C40 C39 P1 117.57(12)
C44 C39 P1 124.60(13)
C44 C39 C40 117.43(15)
C9 C14 C18 121.55(15)
C13 C14 C9 117.64(16)
C13 C14 C18 120.76(16)
C39 C40 H40 119.3
C41 C40 C39 121.37(16)
C41 C40 H40 119.3
C34 C33 P1 124.14(13)
C38 C33 P1 117.67(14)
C38 C33 C34 118.19(16)
C22 C23 H23 119.2
C24 C23 H23 119.2
C24 C23 C22 121.53(17)
C21 C26 C30 121.02(14)
C25 C26 C21 118.46(16)
C25 C26 C30 120.48(16)
C21 C22 C23 117.74(17)
C21 C22 C27 120.53(15)
C23 C22 C27 121.72(16)
C33 C34 H34 119.5
C35 C34 C33 120.91(17)
C35 C34 H34 119.5
C40 C41 H41 119.9
C42 C41 C40 120.18(16)
C42 C41 H41 119.9
C26 C30 H30 107.6
C26 C30 C31 110.46(15)
C26 C30 C32 112.94(15)
C31 C30 H30 107.6
C31 C30 C32 110.40(15)
C32 C30 H30 107.6
C23 C24 H24 120.0
C25 C24 C23 120.06(16)
C25 C24 H24 120.0
C3 C8 H8 118.6
C7 C8 C3 122.82(16)
C7 C8 H8 118.6
C34 C35 H35 120.0
C36 C35 C34 120.1(2)
C36 C35 H35 120.0
C39 C44 H44 119.5
C39 C44 C43 121.04(16)
C43 C44 H44 119.5
C2 C5 H5 118.3
C6 C5 C2 123.42(16)
C6 C5 H5 118.3
C14 C13 H13 119.7
C12 C13 C14 120.64(18)
C12 C13 H13 119.7
C26 C25 H25 119.5
C24 C25 C26 121.00(18)
C24 C25 H25 119.5
C9 C10 C15 121.19(16)
C11 C10 C9 116.81(17)
C11 C10 C15 121.99(17)
C22 C27 H27 107.6
C22 C27 C28 110.65(16)
C22 C27 C29 112.69(16)
C28 C27 H27 107.6
C29 C27 H27 107.6
C29 C27 C28 110.60(16)
C1 C4 H4A 109.5
C1 C4 H4B 109.5
C1 C4 H4C 109.5
H4A C4 H4B 109.5
H4A C4 H4C 109.5
H4B C4 H4C 109.5
C8 C7 H7 119.8
C8 C7 C6 120.36(16)
C6 C7 H7 119.8
C33 C38 H38 119.7
C33 C38 C37 120.52(19)
C37 C38 H38 119.7
C41 C42 H42 120.4
C41 C42 C43 119.26(16)
C43 C42 H42 120.4
C14 C18 H18 107.1
C14 C18 C19 113.57(16)
C14 C18 C20 111.19(16)
C19 C18 H18 107.1
C20 C18 H18 107.1
C20 C18 C19 110.50(17)
C13 C12 H12 119.6
C13 C12 C11 120.71(18)
C11 C12 H12 119.6
C5 C6 C7 118.76(16)
C5 C6 H6 120.6
C7 C6 H6 120.6
C44 C43 H43 119.7
C42 C43 C44 120.70(17)
C42 C43 H43 119.7
C10 C11 H11 119.3
C12 C11 C10 121.36(18)
C12 C11 H11 119.3
H16A C16 H16B 109.5
H16A C16 H16C 109.5
H16B C16 H16C 109.5
C15 C16 H16A 109.5
C15 C16 H16B 109.5
C15 C16 H16C 109.5
C30 C31 H31A 109.5
C30 C31 H31B 109.5
C30 C31 H31C 109.5
H31A C31 H31B 109.5
H31A C31 H31C 109.5
H31B C31 H31C 109.5
C18 C19 H19A 109.5
C18 C19 H19B 109.5
C18 C19 H19C 109.5
H19A C19 H19B 109.5
H19A C19 H19C 109.5
H19B C19 H19C 109.5
C38 C37 H37 119.8
C36 C37 C38 120.40(19)
C36 C37 H37 119.8
C10 C15 H15 107.3
C16 C15 C10 112.97(15)
C16 C15 H15 107.3
C17 C15 C10 112.86(18)
C17 C15 C16 108.84(17)
C17 C15 H15 107.3
C35 C36 C37 119.87(18)
C35 C36 H36 120.1
C37 C36 H36 120.1
C30 C32 H32A 109.5
C30 C32 H32B 109.5
C30 C32 H32C 109.5
H32A C32 H32B 109.5
H32A C32 H32C 109.5
H32B C32 H32C 109.5
C27 C28 H28A 109.5
C27 C28 H28B 109.5
C27 C28 H28C 109.5
H28A C28 H28B 109.5
H28A C28 H28C 109.5
H28B C28 H28C 109.5
C27 C29 H29A 109.5
C27 C29 H29B 109.5
C27 C29 H29C 109.5
H29A C29 H29B 109.5
H29A C29 H29C 109.5
H29B C29 H29C 109.5
C18 C20 H20A 109.5
C18 C20 H20B 109.5
C18 C20 H20C 109.5
H20A C20 H20B 109.5
H20A C20 H20C 109.5
H20B C20 H20C 109.5
C15 C17 H17A 109.5
C15 C17 H17B 109.5
C15 C17 H17C 109.5
H17A C17 H17B 109.5
H17A C17 H17C 109.5
H17B C17 H17C 109.5

loop_
_geom_bond_atom_site_label_1
_geom_bond_atom_site_label_2
_geom_bond_distance
Zn1 P1 2.2996(4)
Zn1 N1 2.0090(13)
Zn1 N2 1.9110(13)
P1 C39 1.8323(16)
P1 C33 1.8444(17)
N1 C9 1.443(2)
N1 C1 1.307(2)
N2 C3 1.3682(19)
N2 C21 1.4341(19)
C9 C14 1.400(2)
C9 C10 1.403(2)
C1 C2 1.458(2)
C1 C4 1.515(2)
C3 C2 1.436(2)
C3 C8 1.422(2)
C21 C26 1.406(2)
C21 C22 1.401(2)
C2 C5 1.422(2)
C39 C40 1.405(2)
C39 C44 1.386(2)
C14 C13 1.396(2)
C14 C18 1.522(2)
C40 H40 0.9300
C40 C41 1.385(2)
C33 C34 1.399(3)
C33 C38 1.394(2)
C23 H23 0.9300
C23 C22 1.403(2)
C23 C24 1.377(3)
C26 C30 1.511(2)
C26 C25 1.400(2)
C22 C27 1.512(3)
C34 H34 0.9300
C34 C35 1.392(2)
C41 H41 0.9300
C41 C42 1.380(3)
C30 H30 0.9800
C30 C31 1.533(2)
C30 C32 1.538(2)
C24 H24 0.9300
C24 C25 1.369(3)
C8 H8 0.9300
C8 C7 1.368(2)
C35 H35 0.9300
C35 C36 1.379(3)
C44 H44 0.9300
C44 C43 1.391(2)
C5 H5 0.9300
C5 C6 1.365(3)
C13 H13 0.9300
C13 C12 1.377(3)
C25 H25 0.9300
C10 C11 1.396(3)
C10 C15 1.525(3)
C27 H27 0.9800
C27 C28 1.534(3)
C27 C29 1.530(3)
C4 H4A 0.9600
C4 H4B 0.9600
C4 H4C 0.9600
C7 H7 0.9300
C7 C6 1.391(3)
C38 H38 0.9300
C38 C37 1.395(3)
C42 H42 0.9300
C42 C43 1.381(3)
C18 H18 0.9800
C18 C19 1.526(3)
C18 C20 1.525(3)
C12 H12 0.9300
C12 C11 1.379(3)
C6 H6 0.9300
C43 H43 0.9300
C11 H11 0.9300
C16 H16A 0.9600
C16 H16B 0.9600
C16 H16C 0.9600
C16 C15 1.523(3)
C31 H31A 0.9600
C31 H31B 0.9600
C31 H31C 0.9600
C19 H19A 0.9600
C19 H19B 0.9600
C19 H19C 0.9600
C37 H37 0.9300
C37 C36 1.380(3)
C15 H15 0.9800
C15 C17 1.523(3)
C36 H36 0.9300
C32 H32A 0.9600
C32 H32B 0.9600
C32 H32C 0.9600
C28 H28A 0.9600
C28 H28B 0.9600
C28 H28C 0.9600
C29 H29A 0.9600
C29 H29B 0.9600
C29 H29C 0.9600
C20 H20A 0.9600
C20 H20B 0.9600
C20 H20C 0.9600
C17 H17A 0.9600
C17 H17B 0.9600
C17 H17C 0.9600
